data_4110444
loop_
_publ_author_name
'Evgeny V. Dikarev'
'Bo Li'
'Haitao Zhang'

_publ_section_title
;
 Tuning the Properties at Heterobimetallic Core: Mixed-Ligand
 Bismuth-Rhodium Paddlewheel Carboxylates
;
_journal_name_full 'Journal of the American Chemical Society'
_journal_page_first 2814
_journal_page_last 2815
_journal_paper_doi 10.1021/ja058294h
_journal_volume 128
_journal_year 2006
_chemical_formula_moiety 'Bi Rh (O2 C C F3)2 (O2 C C (CH3)3)2'
_chemical_formula_sum 'C14 H18 Bi F6 O8 Rh'
_chemical_formula_weight 740.17
_chemical_name_systematic
; 
 bis(mu2-trifluoroacetateo-O,O')-bis(mu2-pivolate-O,O')-(bismuth-rhodium) 
;
_space_group_IT_number 61
_symmetry_cell_setting orthorhombic
_symmetry_space_group_name_Hall '-P 2ac 2ab'
_symmetry_space_group_name_H-M 'P b c a'
_atom_sites_solution_hydrogens difmap
_atom_sites_solution_primary direct
_atom_sites_solution_secondary difmap
_audit_creation_method SHELXL-97
_cell_angle_alpha 90.00
_cell_angle_beta 90.00
_cell_angle_gamma 90.00
_cell_formula_units_Z 8
_cell_length_a 18.2932(9)
_cell_length_b 9.5539(5)
_cell_length_c 24.9971(12)
_cell_measurement_reflns_used 7747
_cell_measurement_temperature 100(2)
_cell_measurement_theta_max 28.23
_cell_measurement_theta_min 2.54
_cell_volume 4368.8(4)
_computing_cell_refinement 'SMART, SAINT'
_computing_data_collection SMART
_computing_data_reduction SAINT
_computing_molecular_graphics 'SHELXP-93 (Sheldrick, 1993)'
_computing_publication_material 'SHELXCIF-93 (Sheldrick, 1993)'
_computing_structure_refinement 'SHELXL-97 (Sheldrick, 1997)'
_computing_structure_solution 'SHELXS-97 (Sheldrick, 1990)'
_diffrn_ambient_temperature 100(2)
_diffrn_measured_fraction_theta_full 0.962
_diffrn_measured_fraction_theta_max 0.962
_diffrn_measurement_device_type 'Bruker SMART APEX CCD'
_diffrn_measurement_method '0.3 deg wide \w exposures'
_diffrn_radiation_monochromator graphite
_diffrn_radiation_source 'fine-focus sealed tube'
_diffrn_radiation_type MoK\a
_diffrn_radiation_wavelength 0.71073
_diffrn_reflns_av_R_equivalents 0.0237
_diffrn_reflns_av_sigmaI/netI 0.0174
_diffrn_reflns_limit_h_max 23
_diffrn_reflns_limit_h_min -23
_diffrn_reflns_limit_k_max 12
_diffrn_reflns_limit_k_min -12
_diffrn_reflns_limit_l_max 33
_diffrn_reflns_limit_l_min -33
_diffrn_reflns_number 36000
_diffrn_reflns_theta_full 28.32
_diffrn_reflns_theta_max 28.32
_diffrn_reflns_theta_min 1.63
_diffrn_standards_decay_% 0
_diffrn_standards_interval_count na
_diffrn_standards_interval_time na
_diffrn_standards_number 'none (area detector data)'
_exptl_absorpt_coefficient_mu 8.887
_exptl_absorpt_correction_T_max 0.6649
_exptl_absorpt_correction_T_min 0.2695
_exptl_absorpt_correction_type 'multi-scan (SADABS)'
_exptl_crystal_colour yellow
_exptl_crystal_density_diffrn 2.251
_exptl_crystal_density_method none
_exptl_crystal_description block
_exptl_crystal_F_000 2784
_exptl_crystal_size_max 0.20
_exptl_crystal_size_mid 0.05
_exptl_crystal_size_min 0.05
_refine_diff_density_max 1.399
_refine_diff_density_min -0.524
_refine_diff_density_rms 0.108
_refine_ls_extinction_coef noref
_refine_ls_extinction_method none
_refine_ls_goodness_of_fit_ref 1.067
_refine_ls_hydrogen_treatment refall
_refine_ls_matrix_type full
_refine_ls_number_parameters 343
_refine_ls_number_reflns 5235
_refine_ls_number_restraints 0
_refine_ls_restrained_S_all 1.067
_refine_ls_R_factor_all 0.0231
_refine_ls_R_factor_gt 0.0199
_refine_ls_shift/su_max 0.001
_refine_ls_shift/su_mean 0.000
_refine_ls_structure_factor_coef Fsqd
_refine_ls_weighting_details 'calc w=1/[\s^2^(Fo^2^)+(0.0209P)^2^+6.3793P] where P=(Fo^2^+2Fc^2^)/3'
_refine_ls_weighting_scheme calc
_refine_ls_wR_factor_gt 0.0437
_refine_ls_wR_factor_ref 0.0447
_reflns_number_gt 4786
_reflns_number_total 5235
_reflns_threshold_expression >2sigma(I)
_cod_data_source_file ja058294hsi20051206_043702.cif
_cod_data_source_block (1)_BiRh(O2CCF3)2(O2CCMe3)2
_cod_database_code 4110444

loop_
_symmetry_equiv_pos_as_xyz
'x, y, z'
'-x+1/2, -y, z+1/2'
'-x, y+1/2, -z+1/2'
'x+1/2, -y+1/2, -z'
'-x, -y, -z'
'x-1/2, y, -z-1/2'
'x, -y-1/2, z-1/2'
'-x-1/2, y-1/2, z'

loop_
_atom_site_label
_atom_site_type_symbol
_atom_site_fract_x
_atom_site_fract_y
_atom_site_fract_z
_atom_site_U_iso_or_equiv
_atom_site_adp_type
_atom_site_occupancy
_atom_site_symmetry_multiplicity
_atom_site_calc_flag
Bi1 Bi 0.150053(5) 0.947178(10) 0.142532(4) 0.01517(4) Uani 1 1 d
Rh1 Rh 0.182607(11) 0.69636(2) 0.120164(9) 0.01421(5) Uani 1 1 d
O1 O 0.03652(11) 0.8588(2) 0.15479(9) 0.0233(4) Uani 1 1 d
O2 O 0.11998(12) 0.95533(19) 0.05379(8) 0.0215(4) Uani 1 1 d
O3 O 0.28476(11) 0.96359(19) 0.10029(8) 0.0190(4) Uani 1 1 d
O4 O 0.16370(12) 0.8349(2) 0.23278(8) 0.0242(4) Uani 1 1 d
O5 O 0.08084(11) 0.6421(2) 0.14247(8) 0.0198(4) Uani 1 1 d
O6 O 0.15531(10) 0.7315(2) 0.04361(8) 0.0193(4) Uani 1 1 d
O7 O 0.28772(10) 0.72902(19) 0.09714(8) 0.0176(4) Uani 1 1 d
O8 O 0.21432(11) 0.6426(2) 0.19571(8) 0.0193(4) Uani 1 1 d
C1 C 0.03067(15) 0.7267(3) 0.15548(12) 0.0199(6) Uani 1 1 d
C2 C -0.04279(16) 0.6631(3) 0.17183(13) 0.0242(6) Uani 1 1 d
C3 C 0.13405(14) 0.8488(3) 0.02546(12) 0.0188(6) Uani 1 1 d
C4 C 0.12960(17) 0.8623(3) -0.03503(12) 0.0241(6) Uani 1 1 d
C5 C 0.31353(14) 0.8491(3) 0.08973(11) 0.0159(5) Uani 1 1 d
C6 C 0.38983(16) 0.8439(3) 0.06372(13) 0.0233(6) Uani 1 1 d
F1 F 0.43605(10) 0.7761(2) 0.09570(10) 0.0446(5) Uani 1 1 d
F2 F 0.41732(11) 0.96787(18) 0.05294(9) 0.0339(5) Uani 1 1 d
F3 F 0.38674(12) 0.7728(2) 0.01791(8) 0.0415(5) Uani 1 1 d
C7 C 0.19336(15) 0.7188(3) 0.23389(12) 0.0211(6) Uani 1 1 d
C8 C 0.20345(18) 0.6552(3) 0.28993(12) 0.0269(6) Uani 1 1 d
F4 F 0.13836(12) 0.6126(3) 0.30832(8) 0.0435(5) Uani 1 1 d
F5 F 0.24812(14) 0.5464(2) 0.29054(8) 0.0444(6) Uani 1 1 d
F6 F 0.22906(11) 0.7490(2) 0.32439(7) 0.0360(4) Uani 1 1 d
C9 C -0.0324(3) 0.5121(5) 0.1903(3) 0.0566(13) Uani 1 1 d
C10 C -0.0762(2) 0.7494(6) 0.2166(2) 0.0502(11) Uani 1 1 d
C11 C -0.0912(2) 0.6658(7) 0.12216(19) 0.0520(12) Uani 1 1 d
C12 C 0.2015(2) 0.9303(5) -0.05118(16) 0.0420(9) Uani 1 1 d
C13 C 0.0667(2) 0.9550(4) -0.05094(15) 0.0321(8) Uani 1 1 d
C14 C 0.1220(2) 0.7205(4) -0.06102(14) 0.0297(7) Uani 1 1 d
H9A H -0.002(4) 0.533(7) 0.224(3) 0.12(3) Uiso 1 1 d
H9B H -0.080(3) 0.482(5) 0.2011(18) 0.053(12) Uiso 1 1 d
H9C H -0.019(3) 0.462(5) 0.156(2) 0.055(14) Uiso 1 1 d
H10A H -0.089(3) 0.830(6) 0.199(2) 0.077(19) Uiso 1 1 d
H10B H -0.126(3) 0.705(4) 0.2262(17) 0.051(12) Uiso 1 1 d
H10C H -0.043(3) 0.754(6) 0.243(2) 0.071(16) Uiso 1 1 d
H11A H -0.099(3) 0.762(6) 0.119(2) 0.064(16) Uiso 1 1 d
H11B H -0.143(3) 0.630(5) 0.1301(18) 0.053(13) Uiso 1 1 d
H11C H -0.070(3) 0.629(6) 0.091(2) 0.073(16) Uiso 1 1 d
H12A H 0.199(3) 0.945(4) -0.089(2) 0.055(13) Uiso 1 1 d
H12B H 0.208(3) 1.025(5) -0.0326(18) 0.059(14) Uiso 1 1 d
H12C H 0.241(3) 0.861(5) -0.0439(17) 0.059(13) Uiso 1 1 d
H13A H 0.076(3) 1.035(5) -0.035(2) 0.059(14) Uiso 1 1 d
H13B H 0.069(3) 0.968(5) -0.085(2) 0.055(14) Uiso 1 1 d
H13C H 0.024(2) 0.910(4) -0.0402(15) 0.034(10) Uiso 1 1 d
H14A H 0.164(2) 0.663(5) -0.0545(18) 0.051(13) Uiso 1 1 d
H14B H 0.081(2) 0.690(4) -0.0482(15) 0.030(10) Uiso 1 1 d
H14C H 0.120(2) 0.730(4) -0.0984(16) 0.035(10) Uiso 1 1 d

loop_
_atom_site_aniso_label
_atom_site_aniso_U_11
_atom_site_aniso_U_22
_atom_site_aniso_U_33
_atom_site_aniso_U_23
_atom_site_aniso_U_13
_atom_site_aniso_U_12
Bi1 0.01563(6) 0.01070(6) 0.01918(6) -0.00048(4) 0.00140(4) 0.00109(3)
Rh1 0.01380(10) 0.00992(9) 0.01891(11) -0.00003(8) 0.00012(8) 0.00035(7)
O1 0.0163(10) 0.0186(10) 0.0349(12) 0.0017(8) 0.0032(8) 0.0017(8)
O2 0.0249(11) 0.0153(10) 0.0244(11) 0.0003(8) -0.0041(9) 0.0036(8)
O3 0.0168(9) 0.0133(9) 0.0269(11) -0.0040(8) 0.0019(8) -0.0013(7)
O4 0.0318(11) 0.0199(10) 0.0208(11) 0.0001(8) 0.0021(9) 0.0068(9)
O5 0.0163(9) 0.0168(10) 0.0263(11) 0.0008(8) 0.0011(8) -0.0014(8)
O6 0.0249(10) 0.0142(9) 0.0187(10) -0.0001(8) -0.0013(8) 0.0011(8)
O7 0.0164(9) 0.0125(9) 0.0240(10) -0.0018(8) 0.0033(8) -0.0007(7)
O8 0.0208(10) 0.0162(9) 0.0208(10) 0.0000(8) -0.0003(8) 0.0021(8)
C1 0.0200(14) 0.0199(14) 0.0199(14) 0.0015(11) -0.0014(11) -0.0006(11)
C2 0.0165(13) 0.0257(15) 0.0304(17) 0.0017(12) 0.0037(12) -0.0024(11)
C3 0.0137(12) 0.0177(13) 0.0249(15) 0.0010(11) 0.0000(11) -0.0029(10)
C4 0.0283(15) 0.0221(14) 0.0219(15) 0.0017(12) -0.0035(12) -0.0012(12)
C5 0.0155(12) 0.0145(12) 0.0177(13) 0.0009(10) -0.0007(10) 0.0012(10)
C6 0.0220(15) 0.0161(13) 0.0318(17) -0.0021(12) 0.0055(12) 0.0007(11)
F1 0.0193(10) 0.0528(13) 0.0619(14) 0.0164(11) 0.0066(9) 0.0088(9)
F2 0.0302(10) 0.0183(9) 0.0532(13) -0.0037(8) 0.0187(9) -0.0052(7)
F3 0.0507(13) 0.0323(11) 0.0415(12) -0.0156(9) 0.0250(10) -0.0108(9)
C7 0.0187(14) 0.0213(14) 0.0234(15) 0.0017(11) -0.0015(11) -0.0033(11)
C8 0.0324(17) 0.0254(15) 0.0227(15) 0.0022(12) -0.0010(13) -0.0004(13)
F4 0.0438(12) 0.0561(14) 0.0307(11) 0.0115(10) 0.0044(9) -0.0180(10)
F5 0.0683(15) 0.0359(12) 0.0290(11) 0.0060(9) -0.0055(11) 0.0225(10)
F6 0.0475(12) 0.0370(10) 0.0237(10) -0.0010(8) -0.0075(8) -0.0033(9)
C9 0.038(2) 0.037(2) 0.094(4) 0.021(2) 0.024(3) -0.0071(18)
C10 0.033(2) 0.061(3) 0.056(3) -0.020(2) 0.021(2) -0.018(2)
C11 0.030(2) 0.086(4) 0.040(2) 0.006(2) -0.0041(18) -0.022(2)
C12 0.046(2) 0.054(3) 0.0258(19) 0.0047(17) 0.0073(17) -0.0119(19)
C13 0.046(2) 0.0264(18) 0.0238(18) 0.0003(14) -0.0115(16) 0.0068(15)
C14 0.041(2) 0.0282(18) 0.0199(16) -0.0039(12) -0.0052(14) 0.0005(15)

loop_
_atom_type_symbol
_atom_type_description
_atom_type_scat_dispersion_real
_atom_type_scat_dispersion_imag
_atom_type_scat_source
C C 0.0033 0.0016 'International Tables Vol C Tables 4.2.6.8 and 6.1.1.4'
H H 0.0000 0.0000 'International Tables Vol C Tables 4.2.6.8 and 6.1.1.4'
O O 0.0106 0.0060 'International Tables Vol C Tables 4.2.6.8 and 6.1.1.4'
F F 0.0171 0.0103 'International Tables Vol C Tables 4.2.6.8 and 6.1.1.4'
Rh Rh -1.1178 0.9187 'International Tables Vol C Tables 4.2.6.8 and 6.1.1.4'
Bi Bi -4.1077 10.2566 'International Tables Vol C Tables 4.2.6.8 and 6.1.1.4'

loop_
_geom_angle_atom_site_label_1
_geom_angle_atom_site_label_2
_geom_angle_atom_site_label_3
_geom_angle
_geom_angle_site_symmetry_1
_geom_angle_site_symmetry_3
_geom_angle_publ_flag
O1 Bi1 O2 85.60(8) . . y
O1 Bi1 O4 79.06(7) . . y
O2 Bi1 O4 155.53(7) . . y
O1 Bi1 Rh1 83.83(5) . . y
O2 Bi1 Rh1 82.80(5) . . y
O4 Bi1 Rh1 76.74(5) . . y
O1 Bi1 O3 156.52(7) . . y
O2 Bi1 O3 80.64(7) . . y
O4 Bi1 O3 106.68(7) . . y
Rh1 Bi1 O3 75.67(4) . . y
O6 Rh1 O5 94.43(8) . . y
O6 Rh1 O7 86.54(8) . . y
O5 Rh1 O7 173.90(8) . . y
O6 Rh1 O8 174.51(8) . . y
O5 Rh1 O8 86.66(8) . . y
O7 Rh1 O8 91.82(8) . . y
O6 Rh1 O3 91.14(7) . 8_655 y
O5 Rh1 O3 92.85(7) . 8_655 y
O7 Rh1 O3 81.10(7) . 8_655 y
O8 Rh1 O3 83.43(7) . 8_655 y
O6 Rh1 Bi1 89.64(6) . . y
O5 Rh1 Bi1 87.99(6) . . y
O7 Rh1 Bi1 98.04(5) . . y
O8 Rh1 Bi1 95.78(5) . . y
O3 Rh1 Bi1 178.80(5) 8_655 . y
C1 O1 Bi1 116.83(18) . . ?
C3 O2 Bi1 117.79(18) . . ?
C5 O3 Rh1 140.25(18) . 8_665 ?
C5 O3 Bi1 114.89(16) . . ?
Rh1 O3 Bi1 101.81(7) 8_665 . ?
C7 O4 Bi1 116.59(19) . . ?
C1 O5 Rh1 125.32(18) . . ?
C3 O6 Rh1 124.38(18) . . ?
C5 O7 Rh1 122.60(17) . . ?
C7 O8 Rh1 117.97(18) . . ?
O5 C1 O1 124.8(3) . . ?
O5 C1 C2 116.9(2) . . ?
O1 C1 C2 118.3(3) . . ?
C10 C2 C11 111.0(4) . . ?
C10 C2 C9 109.9(4) . . ?
C11 C2 C9 109.5(4) . . ?
C10 C2 C1 109.5(3) . . ?
C11 C2 C1 106.6(3) . . ?
C9 C2 C1 110.3(3) . . ?
O2 C3 O6 124.9(3) . . ?
O2 C3 C4 118.5(3) . . ?
O6 C3 C4 116.5(3) . . ?
C13 C4 C14 110.1(3) . . ?
C13 C4 C3 110.7(3) . . ?
C14 C4 C3 110.9(3) . . ?
C13 C4 C12 109.9(3) . . ?
C14 C4 C12 110.4(3) . . ?
C3 C4 C12 104.7(3) . . ?
O3 C5 O7 127.9(3) . . ?
O3 C5 C6 120.1(2) . . ?
O7 C5 C6 112.0(2) . . ?
F2 C6 F1 108.6(3) . . ?
F2 C6 F3 107.4(2) . . ?
F1 C6 F3 107.2(2) . . ?
F2 C6 C5 113.8(2) . . ?
F1 C6 C5 109.7(2) . . ?
F3 C6 C5 109.9(2) . . ?
O4 C7 O8 129.4(3) . . ?
O4 C7 C8 115.3(3) . . ?
O8 C7 C8 115.2(2) . . ?
F5 C8 F6 107.7(3) . . ?
F5 C8 F4 107.9(3) . . ?
F6 C8 F4 107.2(3) . . ?
F5 C8 C7 113.3(3) . . ?
F6 C8 C7 111.5(2) . . ?
F4 C8 C7 109.0(3) . . ?
C2 C9 H9A 97(4) . . ?
C2 C9 H9B 105(3) . . ?
H9A C9 H9B 109(5) . . ?
C2 C9 H9C 102(3) . . ?
H9A C9 H9C 131(5) . . ?
H9B C9 H9C 109(4) . . ?
C2 C10 H10A 101(3) . . ?
C2 C10 H10B 108(2) . . ?
H10A C10 H10B 103(4) . . ?
C2 C10 H10C 107(3) . . ?
H10A C10 H10C 119(5) . . ?
H10B C10 H10C 116(4) . . ?
C2 C11 H11A 101(3) . . ?
C2 C11 H11B 112(3) . . ?
H11A C11 H11B 102(4) . . ?
C2 C11 H11C 115(3) . . ?
H11A C11 H11C 111(5) . . ?
H11B C11 H11C 114(4) . . ?
C4 C12 H12A 107(3) . . ?
C4 C12 H12B 111(3) . . ?
H12A C12 H12B 109(4) . . ?
C4 C12 H12C 107(3) . . ?
H12A C12 H12C 108(4) . . ?
H12B C12 H12C 114(4) . . ?
C4 C13 H13A 105(3) . . ?
C4 C13 H13B 109(3) . . ?
H13A C13 H13B 108(4) . . ?
C4 C13 H13C 107(2) . . ?
H13A C13 H13C 116(4) . . ?
H13B C13 H13C 113(4) . . ?
C4 C14 H14A 112(3) . . ?
C4 C14 H14B 103(2) . . ?
H14A C14 H14B 116(3) . . ?
C4 C14 H14C 110(2) . . ?
H14A C14 H14C 105(3) . . ?
H14B C14 H14C 112(3) . . ?

loop_
_geom_bond_atom_site_label_1
_geom_bond_atom_site_label_2
_geom_bond_distance
_geom_bond_site_symmetry_2
_geom_bond_publ_flag
Bi1 O1 2.263(2) . y
Bi1 O2 2.287(2) . y
Bi1 O4 2.510(2) . y
Bi1 Rh1 2.5317(2) . y
Bi1 O3 2.6855(19) . y
Rh1 O6 2.006(2) . y
Rh1 O5 2.011(2) . y
Rh1 O7 2.0313(19) . y
Rh1 O8 2.041(2) . y
Rh1 O3 2.3556(18) 8_655 y
O1 C1 1.267(3) . ?
O2 C3 1.266(3) . ?
O3 C5 1.243(3) . ?
O3 Rh1 2.3556(18) 8_665 ?
O4 C7 1.236(3) . ?
O5 C1 1.265(3) . ?
O6 C3 1.270(3) . ?
O7 C5 1.254(3) . ?
O8 C7 1.260(3) . ?
C1 C2 1.530(4) . ?
C2 C10 1.519(5) . ?
C2 C11 1.525(5) . ?
C2 C9 1.526(5) . ?
C3 C4 1.520(4) . ?
C4 C13 1.506(5) . ?
C4 C14 1.509(4) . ?
C4 C12 1.521(5) . ?
C5 C6 1.540(4) . ?
C6 F2 1.315(3) . ?
C6 F1 1.332(4) . ?
C6 F3 1.332(4) . ?
C7 C8 1.538(4) . ?
C8 F5 1.322(4) . ?
C8 F6 1.329(4) . ?
C8 F4 1.340(4) . ?
C9 H9A 1.04(7) . ?
C9 H9B 0.96(5) . ?
C9 H9C 1.02(5) . ?
C10 H10A 0.92(5) . ?
C10 H10B 1.03(5) . ?
C10 H10C 0.90(5) . ?
C11 H11A 0.93(5) . ?
C11 H11B 1.02(5) . ?
C11 H11C 0.93(5) . ?
C12 H12A 0.96(5) . ?
C12 H12B 1.02(5) . ?
C12 H12C 1.00(5) . ?
C13 H13A 0.87(5) . ?
C13 H13B 0.85(5) . ?
C13 H13C 0.93(4) . ?
C14 H14A 0.96(4) . ?
C14 H14B 0.86(4) . ?
C14 H14C 0.94(4) . ?
